data_4073151
loop_
_publ_author_name
'Ketterer, Nicole A.'
'Ziller, Joseph W.'
'Rheingold, Arnold L.'
'Heyduk, Alan F.'

_publ_section_title
;
 Imido and Organometallic-Amido Titanium(IV) Complexes of a Chelating
 Phenanthrenediamide Ligand
;
_journal_issue 22
_journal_name_full Organometallics
_journal_page_first 5330
_journal_paper_doi 10.1021/om0701219
_journal_volume 26
_journal_year 2007
_chemical_formula_sum 'C42 H50 Cl N3 Si2 Ti'
_chemical_formula_weight 736.38
_chemical_name_systematic
; 
 ? 
;
_space_group_IT_number 2
_symmetry_cell_setting triclinic
_symmetry_space_group_name_Hall '-P 1'
_symmetry_space_group_name_H-M 'P -1'
_atom_sites_solution_hydrogens difmap
_atom_sites_solution_primary direct
_atom_sites_solution_secondary difmap
_audit_creation_method SHELXTL
_cell_angle_alpha 84.444(3)
_cell_angle_beta 72.678(3)
_cell_angle_gamma 69.857(2)
_cell_formula_units_Z 2
_cell_length_a 11.3545(16)
_cell_length_b 12.0530(18)
_cell_length_c 16.572(2)
_cell_measurement_temperature 163(2)
_cell_volume 2032.6(5)
_computing_cell_refinement 'Bruker SMART/SAINT'
_computing_data_collection 'Bruker SMART'
_computing_data_reduction 'Bruker SAINT'
_computing_molecular_graphics 'Bruker SHELXTL'
_computing_publication_material 'Bruker SHELXTL'
_computing_structure_refinement 'Bruker SHELXTL'
_computing_structure_solution 'Bruker SHELXTL'
_diffrn_ambient_temperature 163(2)
_diffrn_measured_fraction_theta_full 0.994
_diffrn_measured_fraction_theta_max 0.994
_diffrn_measurement_device_type 'CCD area detector'
_diffrn_measurement_method 'phi and omega scans'
_diffrn_radiation_monochromator graphite
_diffrn_radiation_source 'normal-focus sealed tube'
_diffrn_radiation_type MoK\a
_diffrn_radiation_wavelength 0.71073
_diffrn_reflns_av_R_equivalents 0.0298
_diffrn_reflns_av_sigmaI/netI 0.0407
_diffrn_reflns_limit_h_max 14
_diffrn_reflns_limit_h_min -14
_diffrn_reflns_limit_k_max 15
_diffrn_reflns_limit_k_min -15
_diffrn_reflns_limit_l_max 21
_diffrn_reflns_limit_l_min -21
_diffrn_reflns_number 21173
_diffrn_reflns_theta_full 27.10
_diffrn_reflns_theta_max 27.10
_diffrn_reflns_theta_min 1.29
_diffrn_standards_decay_% '< 1.0'
_diffrn_standards_interval_count 'initial 50 frames recollected'
_diffrn_standards_number '50 frames'
_exptl_absorpt_coefficient_mu 0.367
_exptl_absorpt_correction_T_max 0.9335
_exptl_absorpt_correction_T_min 0.9074
_exptl_absorpt_correction_type multi-scan
_exptl_absorpt_process_details 'Bruker SADABS'
_exptl_crystal_colour red
_exptl_crystal_density_diffrn 1.203
_exptl_crystal_density_meas ?
_exptl_crystal_density_method 'not measured'
_exptl_crystal_description irregular
_exptl_crystal_F_000 780
_exptl_crystal_size_max 0.27
_exptl_crystal_size_mid 0.26
_exptl_crystal_size_min 0.19
_refine_diff_density_max 0.385
_refine_diff_density_min -0.289
_refine_diff_density_rms 0.053
_refine_ls_extinction_method none
_refine_ls_goodness_of_fit_ref 1.032
_refine_ls_hydrogen_treatment refall
_refine_ls_matrix_type full
_refine_ls_number_parameters 642
_refine_ls_number_reflns 8926
_refine_ls_number_restraints 0
_refine_ls_restrained_S_all 1.032
_refine_ls_R_factor_all 0.0551
_refine_ls_R_factor_gt 0.0367
_refine_ls_shift/su_max 0.001
_refine_ls_shift/su_mean 0.000
_refine_ls_structure_factor_coef Fsqd
_refine_ls_weighting_details 'calc w=1/[\s^2^(Fo^2^)+(0.0466P)^2^+0.7612P] where P=(Fo^2^+2Fc^2^)/3'
_refine_ls_weighting_scheme calc
_refine_ls_wR_factor_gt 0.0887
_refine_ls_wR_factor_ref 0.0990
_reflns_number_gt 6942
_reflns_number_total 8926
_reflns_threshold_expression >2sigma(I)
_cod_data_source_file om0701219-file006.cif
_cod_data_source_block afh91
_cod_depositor_comments
;
The following automatic conversions were performed:

'_symmetry_cell_setting' value 'Triclinic' changed to 'triclinic'
according to /home/saulius/struct/CIF-dictionaries/cif_core.dic
dictionary named 'cif_core.dic' version 2.4.1 from 2010-06-29.

Automatic conversion script
Id: cif_fix_values 1715 2011-07-08 13:25:40Z adriana 

The following automatic conversions were performed:

'_exptl_crystal_density_meas' value 'n/a' was changed to '?' - the
value is perceived as not measured.

Automatic conversion script
Id: cif_fix_values 3008 2015-01-20 13:52:24Z robertas 
;
_cod_original_cell_volume 2032.7(5)
_cod_original_sg_symbol_H-M P-1
_cod_database_code 4073151

loop_
_symmetry_equiv_pos_as_xyz
'x, y, z'
'-x, -y, -z'

loop_
_atom_site_label
_atom_site_type_symbol
_atom_site_fract_x
_atom_site_fract_y
_atom_site_fract_z
_atom_site_U_iso_or_equiv
_atom_site_adp_type
_atom_site_occupancy
_atom_site_symmetry_multiplicity
_atom_site_calc_flag
Ti1 Ti 0.30444(3) 0.62218(3) 0.328213(19) 0.01845(9) Uani 1 1 d
Cl1 Cl 0.14344(5) 0.62145(4) 0.44836(3) 0.03154(12) Uani 1 1 d
Si1 Si 0.37447(5) 0.34499(4) 0.33315(3) 0.02255(12) Uani 1 1 d
Si2 Si 0.52289(5) 0.45537(5) 0.17931(3) 0.02329(12) Uani 1 1 d
N1 N 0.22559(14) 0.74171(13) 0.25750(9) 0.0194(3) Uani 1 1 d
N2 N 0.40394(14) 0.71735(13) 0.33630(9) 0.0208(3) Uani 1 1 d
N3 N 0.40435(14) 0.47143(13) 0.27882(9) 0.0205(3) Uani 1 1 d
C1 C 0.20692(16) 0.84022(15) 0.30517(11) 0.0190(4) Uani 1 1 d
C2 C 0.08898(17) 0.94377(15) 0.32210(11) 0.0201(4) Uani 1 1 d
C3 C -0.01230(18) 0.95839(17) 0.28539(12) 0.0247(4) Uani 1 1 d
C4 C -0.11904(19) 1.05966(18) 0.29814(13) 0.0306(4) Uani 1 1 d
C5 C -0.13014(19) 1.14953(18) 0.34935(13) 0.0305(4) Uani 1 1 d
C6 C -0.03563(19) 1.13629(17) 0.38845(13) 0.0268(4) Uani 1 1 d
C7 C 0.07597(17) 1.03396(15) 0.37657(11) 0.0207(4) Uani 1 1 d
C8 C 0.17280(17) 1.01715(16) 0.42212(11) 0.0211(4) Uani 1 1 d
C9 C 0.1580(2) 1.10004(17) 0.48191(12) 0.0259(4) Uani 1 1 d
C10 C 0.2463(2) 1.07966(18) 0.52789(13) 0.0293(4) Uani 1 1 d
C11 C 0.3517(2) 0.97492(19) 0.51666(12) 0.0280(4) Uani 1 1 d
C12 C 0.36966(19) 0.89248(18) 0.45868(12) 0.0248(4) Uani 1 1 d
C13 C 0.28217(17) 0.91249(16) 0.40946(11) 0.0201(4) Uani 1 1 d
C14 C 0.30089(16) 0.82621(15) 0.34742(11) 0.0193(4) Uani 1 1 d
C15 C 0.19614(16) 0.74668(15) 0.18017(11) 0.0195(4) Uani 1 1 d
C16 C 0.15630(17) 0.65712(16) 0.16162(12) 0.0216(4) Uani 1 1 d
C17 C 0.12643(18) 0.65799(17) 0.08613(12) 0.0263(4) Uani 1 1 d
C18 C 0.13699(19) 0.74992(18) 0.02971(12) 0.0281(4) Uani 1 1 d
C19 C 0.18067(18) 0.83777(17) 0.04585(12) 0.0264(4) Uani 1 1 d
C20 C 0.21032(18) 0.83526(16) 0.12151(12) 0.0229(4) Uani 1 1 d
C21 C 0.0813(3) 0.5626(2) 0.06679(17) 0.0406(6) Uani 1 1 d
C22 C 0.1969(3) 0.9331(2) -0.01786(16) 0.0408(6) Uani 1 1 d
C23 C 0.53628(16) 0.71108(16) 0.31507(11) 0.0204(4) Uani 1 1 d
C24 C 0.62740(18) 0.61038(18) 0.33638(12) 0.0257(4) Uani 1 1 d
C25 C 0.75939(18) 0.59817(19) 0.31132(13) 0.0306(4) Uani 1 1 d
C26 C 0.79809(19) 0.6886(2) 0.26495(13) 0.0314(5) Uani 1 1 d
C27 C 0.70879(19) 0.78925(18) 0.24287(12) 0.0275(4) Uani 1 1 d
C28 C 0.57697(18) 0.80017(17) 0.26872(12) 0.0233(4) Uani 1 1 d
C29 C 0.8587(2) 0.4885(3) 0.3334(2) 0.0492(7) Uani 1 1 d
C30 C 0.7519(2) 0.8839(2) 0.18914(18) 0.0389(5) Uani 1 1 d
C31 C 0.3909(3) 0.3431(2) 0.44183(15) 0.0373(5) Uani 1 1 d
C32 C 0.2095(2) 0.3491(2) 0.33360(18) 0.0367(5) Uani 1 1 d
C33 C 0.4943(2) 0.20051(19) 0.28514(16) 0.0360(5) Uani 1 1 d
C34 C 0.6881(2) 0.3651(2) 0.19073(16) 0.0364(5) Uani 1 1 d
C35 C 0.4776(3) 0.3875(2) 0.10187(14) 0.0349(5) Uani 1 1 d
C36 C 0.5370(2) 0.5989(2) 0.13353(13) 0.0304(4) Uani 1 1 d
C37 C 0.2506(4) 0.2293(3) 0.02318(19) 0.0643(9) Uani 1 1 d
C38 C 0.1439(3) 0.2333(2) 0.0929(2) 0.0552(7) Uani 1 1 d
C39 C 0.1655(3) 0.1708(2) 0.16424(17) 0.0468(6) Uani 1 1 d
C40 C 0.2899(3) 0.1047(2) 0.16622(17) 0.0460(6) Uani 1 1 d
C41 C 0.3938(3) 0.1006(3) 0.0971(2) 0.0570(7) Uani 1 1 d
C42 C 0.3755(4) 0.1627(3) 0.0258(2) 0.0640(9) Uani 1 1 d
H3 H -0.007(2) 0.8980(19) 0.2528(14) 0.030(6) Uiso 1 1 d
H4 H -0.186(2) 1.070(2) 0.2711(14) 0.039(6) Uiso 1 1 d
H5 H -0.203(2) 1.217(2) 0.3603(15) 0.042(6) Uiso 1 1 d
H6 H -0.043(2) 1.198(2) 0.4232(14) 0.034(6) Uiso 1 1 d
H9 H 0.087(2) 1.1706(19) 0.4927(13) 0.029(5) Uiso 1 1 d
H10 H 0.234(2) 1.134(2) 0.5692(14) 0.035(6) Uiso 1 1 d
H11 H 0.411(2) 0.9601(18) 0.5485(13) 0.028(5) Uiso 1 1 d
H12 H 0.436(2) 0.8250(18) 0.4536(12) 0.021(5) Uiso 1 1 d
H16 H 0.1476(19) 0.5954(18) 0.2012(13) 0.025(5) Uiso 1 1 d
H18 H 0.117(2) 0.7521(19) -0.0189(14) 0.031(6) Uiso 1 1 d
H20 H 0.2395(19) 0.8948(18) 0.1340(12) 0.025(5) Uiso 1 1 d
H21A H 0.118(4) 0.489(3) 0.087(2) 0.089(11) Uiso 1 1 d
H21B H -0.003(4) 0.570(3) 0.098(2) 0.097(12) Uiso 1 1 d
H21C H 0.098(3) 0.548(3) 0.009(2) 0.081(10) Uiso 1 1 d
H22A H 0.207(3) 0.993(3) 0.003(2) 0.082(11) Uiso 1 1 d
H22B H 0.137(3) 0.950(3) -0.048(2) 0.081(10) Uiso 1 1 d
H22C H 0.275(4) 0.903(3) -0.060(3) 0.109(13) Uiso 1 1 d
H24 H 0.6003(19) 0.5463(18) 0.3676(12) 0.024(5) Uiso 1 1 d
H26 H 0.888(2) 0.680(2) 0.2459(14) 0.040(6) Uiso 1 1 d
H28 H 0.517(2) 0.8650(19) 0.2553(13) 0.026(5) Uiso 1 1 d
H29A H 0.901(3) 0.509(3) 0.364(2) 0.086(12) Uiso 1 1 d
H29B H 0.920(4) 0.447(3) 0.284(2) 0.093(11) Uiso 1 1 d
H29C H 0.819(3) 0.438(3) 0.374(2) 0.078(10) Uiso 1 1 d
H30A H 0.838(3) 0.872(2) 0.1799(18) 0.062(8) Uiso 1 1 d
H30B H 0.713(4) 0.953(3) 0.213(2) 0.101(13) Uiso 1 1 d
H30C H 0.738(3) 0.883(3) 0.137(2) 0.078(10) Uiso 1 1 d
H31A H 0.380(3) 0.276(3) 0.4694(18) 0.060(8) Uiso 1 1 d
H31B H 0.335(3) 0.409(3) 0.4747(19) 0.064(9) Uiso 1 1 d
H31C H 0.476(3) 0.342(3) 0.4389(18) 0.068(9) Uiso 1 1 d
H32A H 0.201(3) 0.353(3) 0.274(2) 0.066(9) Uiso 1 1 d
H32B H 0.146(3) 0.412(3) 0.3657(19) 0.066(9) Uiso 1 1 d
H32C H 0.194(3) 0.281(3) 0.3572(17) 0.056(8) Uiso 1 1 d
H33A H 0.462(3) 0.143(2) 0.3176(17) 0.055(8) Uiso 1 1 d
H33B H 0.506(3) 0.190(2) 0.2271(19) 0.056(8) Uiso 1 1 d
H33C H 0.577(3) 0.188(2) 0.2906(16) 0.051(7) Uiso 1 1 d
H34A H 0.753(3) 0.386(2) 0.1456(18) 0.056(8) Uiso 1 1 d
H34B H 0.706(3) 0.284(3) 0.1852(18) 0.066(9) Uiso 1 1 d
H34C H 0.699(3) 0.378(3) 0.242(2) 0.074(9) Uiso 1 1 d
H35A H 0.405(3) 0.440(3) 0.0897(17) 0.058(8) Uiso 1 1 d
H35B H 0.457(2) 0.320(2) 0.1191(16) 0.051(7) Uiso 1 1 d
H35C H 0.551(3) 0.372(2) 0.0485(19) 0.065(8) Uiso 1 1 d
H36A H 0.460(3) 0.651(2) 0.1265(16) 0.047(7) Uiso 1 1 d
H36B H 0.574(3) 0.636(2) 0.1623(17) 0.055(8) Uiso 1 1 d
H36C H 0.595(2) 0.582(2) 0.0789(16) 0.043(7) Uiso 1 1 d
H37 H 0.243(3) 0.265(3) -0.025(2) 0.093(12) Uiso 1 1 d
H38 H 0.056(3) 0.276(3) 0.094(2) 0.079(10) Uiso 1 1 d
H39 H 0.083(3) 0.182(3) 0.215(2) 0.074(9) Uiso 1 1 d
H40 H 0.302(3) 0.062(2) 0.2214(19) 0.065(9) Uiso 1 1 d
H41 H 0.493(3) 0.052(3) 0.099(2) 0.084(10) Uiso 1 1 d
H42 H 0.448(3) 0.154(3) -0.021(2) 0.088(11) Uiso 1 1 d

loop_
_atom_site_aniso_label
_atom_site_aniso_U_11
_atom_site_aniso_U_22
_atom_site_aniso_U_33
_atom_site_aniso_U_23
_atom_site_aniso_U_13
_atom_site_aniso_U_12
Ti1 0.01691(15) 0.01587(16) 0.01881(16) -0.00020(12) -0.00370(12) -0.00189(12)
Cl1 0.0311(2) 0.0248(2) 0.0262(2) -0.00026(19) 0.00439(19) -0.0043(2)
Si1 0.0231(3) 0.0171(2) 0.0244(3) 0.0021(2) -0.0089(2) -0.0017(2)
Si2 0.0220(3) 0.0238(3) 0.0185(2) -0.0031(2) -0.0040(2) -0.0014(2)
N1 0.0181(7) 0.0171(7) 0.0211(8) -0.0005(6) -0.0056(6) -0.0032(6)
N2 0.0170(7) 0.0200(8) 0.0228(8) -0.0001(6) -0.0066(6) -0.0022(6)
N3 0.0202(7) 0.0176(7) 0.0200(8) -0.0005(6) -0.0057(6) -0.0017(6)
C1 0.0180(8) 0.0185(8) 0.0184(9) 0.0018(7) -0.0035(7) -0.0053(7)
C2 0.0181(8) 0.0196(9) 0.0196(9) 0.0022(7) -0.0032(7) -0.0052(7)
C3 0.0202(9) 0.0253(10) 0.0256(10) -0.0015(8) -0.0059(8) -0.0040(8)
C4 0.0208(9) 0.0316(11) 0.0344(11) -0.0001(9) -0.0106(8) -0.0003(8)
C5 0.0213(9) 0.0244(10) 0.0348(11) -0.0015(8) -0.0061(8) 0.0049(8)
C6 0.0250(10) 0.0198(9) 0.0288(10) -0.0024(8) -0.0042(8) -0.0014(8)
C7 0.0207(9) 0.0189(9) 0.0183(9) 0.0033(7) -0.0025(7) -0.0048(7)
C8 0.0223(9) 0.0203(9) 0.0183(9) 0.0020(7) -0.0018(7) -0.0080(7)
C9 0.0295(10) 0.0217(10) 0.0226(9) -0.0009(8) -0.0031(8) -0.0070(8)
C10 0.0382(11) 0.0287(10) 0.0232(10) -0.0048(8) -0.0057(8) -0.0150(9)
C11 0.0292(10) 0.0368(11) 0.0227(10) 0.0014(8) -0.0091(8) -0.0154(9)
C12 0.0216(9) 0.0281(10) 0.0235(10) 0.0005(8) -0.0063(8) -0.0068(8)
C13 0.0196(8) 0.0221(9) 0.0180(8) 0.0022(7) -0.0035(7) -0.0080(7)
C14 0.0167(8) 0.0177(8) 0.0213(9) 0.0019(7) -0.0038(7) -0.0047(7)
C15 0.0148(8) 0.0187(8) 0.0216(9) -0.0020(7) -0.0053(7) -0.0007(7)
C16 0.0186(8) 0.0183(9) 0.0252(9) -0.0002(7) -0.0045(7) -0.0041(7)
C17 0.0237(9) 0.0262(10) 0.0281(10) -0.0067(8) -0.0055(8) -0.0070(8)
C18 0.0285(10) 0.0346(11) 0.0196(10) -0.0041(8) -0.0078(8) -0.0063(9)
C19 0.0246(9) 0.0273(10) 0.0223(9) 0.0002(8) -0.0034(8) -0.0052(8)
C20 0.0221(9) 0.0215(9) 0.0245(9) -0.0017(7) -0.0053(7) -0.0071(8)
C21 0.0514(15) 0.0401(14) 0.0408(14) -0.0079(11) -0.0154(12) -0.0240(12)
C22 0.0562(16) 0.0415(14) 0.0286(12) 0.0107(10) -0.0156(12) -0.0207(13)
C23 0.0169(8) 0.0231(9) 0.0186(9) -0.0037(7) -0.0061(7) -0.0015(7)
C24 0.0222(9) 0.0287(10) 0.0220(9) 0.0026(8) -0.0075(7) -0.0030(8)
C25 0.0206(9) 0.0377(12) 0.0271(10) 0.0007(9) -0.0100(8) 0.0008(9)
C26 0.0166(9) 0.0439(13) 0.0298(11) -0.0041(9) -0.0041(8) -0.0063(9)
C27 0.0261(10) 0.0325(11) 0.0245(10) -0.0042(8) -0.0054(8) -0.0107(9)
C28 0.0187(9) 0.0249(10) 0.0241(9) -0.0017(8) -0.0070(7) -0.0033(8)
C29 0.0244(11) 0.0552(17) 0.0531(17) 0.0123(14) -0.0147(12) 0.0050(12)
C30 0.0319(12) 0.0411(14) 0.0451(15) 0.0006(11) -0.0033(11) -0.0203(11)
C31 0.0489(14) 0.0298(12) 0.0285(11) 0.0056(10) -0.0156(10) -0.0046(11)
C32 0.0311(11) 0.0296(12) 0.0509(15) 0.0063(11) -0.0140(11) -0.0114(10)
C33 0.0396(13) 0.0217(11) 0.0394(13) 0.0000(9) -0.0118(10) -0.0006(9)
C34 0.0244(10) 0.0419(14) 0.0311(12) -0.0066(10) -0.0040(9) 0.0019(10)
C35 0.0432(13) 0.0351(12) 0.0258(11) -0.0033(9) -0.0125(10) -0.0092(11)
C36 0.0290(11) 0.0335(12) 0.0226(10) -0.0003(9) -0.0006(9) -0.0086(10)
C37 0.116(3) 0.0453(16) 0.0439(16) 0.0061(13) -0.0238(18) -0.0421(19)
C38 0.0637(19) 0.0415(15) 0.0662(19) -0.0017(13) -0.0259(16) -0.0176(14)
C39 0.0520(15) 0.0432(14) 0.0467(15) -0.0019(11) -0.0079(12) -0.0224(12)
C40 0.0564(16) 0.0394(13) 0.0498(15) -0.0012(11) -0.0173(12) -0.0227(12)
C41 0.0533(17) 0.0483(16) 0.072(2) -0.0106(14) -0.0083(15) -0.0251(14)
C42 0.078(2) 0.0530(18) 0.0573(19) -0.0159(15) 0.0094(17) -0.0366(18)

loop_
_atom_type_symbol
_atom_type_description
_atom_type_scat_dispersion_real
_atom_type_scat_dispersion_imag
_atom_type_scat_source
C C 0.0033 0.0016 'International Tables Vol C Tables 4.2.6.8 and 6.1.1.4'
H H 0.0000 0.0000 'International Tables Vol C Tables 4.2.6.8 and 6.1.1.4'
N N 0.0061 0.0033 'International Tables Vol C Tables 4.2.6.8 and 6.1.1.4'
Si Si 0.0817 0.0704 'International Tables Vol C Tables 4.2.6.8 and 6.1.1.4'
Cl Cl 0.1484 0.1585 'International Tables Vol C Tables 4.2.6.8 and 6.1.1.4'
Ti Ti 0.2776 0.4457 'International Tables Vol C Tables 4.2.6.8 and 6.1.1.4'

loop_
_geom_angle_atom_site_label_1
_geom_angle_atom_site_label_2
_geom_angle_atom_site_label_3
_geom_angle
N3 Ti1 N2 114.91(6)
N3 Ti1 N1 116.91(6)
N2 Ti1 N1 87.65(6)
N3 Ti1 Cl1 114.50(5)
N2 Ti1 Cl1 113.42(5)
N1 Ti1 Cl1 106.43(5)
N3 Ti1 C14 146.25(6)
N2 Ti1 C14 34.12(6)
N1 Ti1 C14 63.60(6)
Cl1 Ti1 C14 95.94(4)
N3 Ti1 C1 147.22(6)
N2 Ti1 C1 63.77(6)
N1 Ti1 C1 33.76(6)
Cl1 Ti1 C1 93.53(4)
C14 Ti1 C1 32.40(6)
N3 Si1 C32 108.47(9)
N3 Si1 C31 109.37(10)
C32 Si1 C31 112.39(13)
N3 Si1 C33 114.42(10)
C32 Si1 C33 107.65(12)
C31 Si1 C33 104.58(11)
N3 Si2 C36 112.86(8)
N3 Si2 C35 110.08(10)
C36 Si2 C35 106.34(11)
N3 Si2 C34 109.75(9)
C36 Si2 C34 106.22(11)
C35 Si2 C34 111.52(12)
C15 N1 C1 125.47(14)
C15 N1 Ti1 137.15(12)
C1 N1 Ti1 97.29(11)
C14 N2 C23 121.93(14)
C14 N2 Ti1 96.62(10)
C23 N2 Ti1 138.94(12)
Si2 N3 Si1 120.10(8)
Si2 N3 Ti1 121.17(8)
Si1 N3 Ti1 118.71(8)
C14 C1 N1 115.53(15)
C14 C1 C2 119.94(16)
N1 C1 C2 123.83(15)
C14 C1 Ti1 72.97(10)
N1 C1 Ti1 48.95(8)
C2 C1 Ti1 146.38(12)
C3 C2 C7 118.64(16)
C3 C2 C1 122.17(16)
C7 C2 C1 119.18(16)
C4 C3 C2 121.28(19)
C3 C4 C5 120.16(19)
C6 C5 C4 120.00(18)
C5 C6 C7 121.60(19)
C6 C7 C2 118.24(17)
C6 C7 C8 121.44(17)
C2 C7 C8 120.24(16)
C9 C8 C13 118.21(17)
C9 C8 C7 122.05(17)
C13 C8 C7 119.68(16)
C10 C9 C8 121.33(19)
C9 C10 C11 120.07(18)
C12 C11 C10 120.22(19)
C11 C12 C13 120.77(19)
C12 C13 C8 119.36(17)
C12 C13 C14 121.19(16)
C8 C13 C14 119.44(16)
C1 C14 N2 116.86(15)
C1 C14 C13 121.07(16)
N2 C14 C13 121.43(15)
C1 C14 Ti1 74.63(10)
N2 C14 Ti1 49.26(8)
C13 C14 Ti1 144.32(12)
C20 C15 C16 119.86(17)
C20 C15 N1 121.83(16)
C16 C15 N1 118.27(16)
C17 C16 C15 120.42(17)
C16 C17 C18 118.62(17)
C16 C17 C21 120.42(19)
C18 C17 C21 120.95(19)
C19 C18 C17 121.75(18)
C20 C19 C18 118.75(18)
C20 C19 C22 120.52(19)
C18 C19 C22 120.72(19)
C19 C20 C15 120.52(17)
C28 C23 C24 120.06(17)
C28 C23 N2 120.76(16)
C24 C23 N2 119.04(16)
C25 C24 C23 120.35(18)
C24 C25 C26 118.66(18)
C24 C25 C29 120.5(2)
C26 C25 C29 120.80(19)
C27 C26 C25 121.77(18)
C26 C27 C28 118.80(18)
C26 C27 C30 121.50(19)
C28 C27 C30 119.66(19)
C23 C28 C27 120.36(18)
C42 C37 C38 120.2(3)
C39 C38 C37 119.0(3)
C40 C39 C38 120.5(3)
C41 C40 C39 120.0(3)
C42 C41 C40 120.8(3)
C41 C42 C37 119.6(3)

loop_
_geom_bond_atom_site_label_1
_geom_bond_atom_site_label_2
_geom_bond_distance
Ti1 N3 1.8905(15)
Ti1 N2 1.9033(15)
Ti1 N1 1.9131(15)
Ti1 Cl1 2.2686(6)
Ti1 C14 2.4952(18)
Ti1 C1 2.5163(18)
Si1 N3 1.7767(16)
Si1 C32 1.855(2)
Si1 C31 1.863(2)
Si1 C33 1.873(2)
Si2 N3 1.7690(15)
Si2 C36 1.860(2)
Si2 C35 1.861(2)
Si2 C34 1.872(2)
N1 C15 1.409(2)
N1 C1 1.410(2)
N2 C14 1.409(2)
N2 C23 1.414(2)
C1 C14 1.398(2)
C1 C2 1.457(2)
C2 C3 1.407(3)
C2 C7 1.421(2)
C3 C4 1.372(3)
C4 C5 1.389(3)
C5 C6 1.369(3)
C6 C7 1.410(3)
C7 C8 1.460(3)
C8 C9 1.409(3)
C8 C13 1.412(2)
C9 C10 1.376(3)
C10 C11 1.391(3)
C11 C12 1.372(3)
C12 C13 1.411(3)
C13 C14 1.452(2)
C15 C20 1.391(3)
C15 C16 1.396(2)
C16 C17 1.388(3)
C17 C18 1.393(3)
C17 C21 1.504(3)
C18 C19 1.391(3)
C19 C20 1.387(3)
C19 C22 1.505(3)
C23 C28 1.388(3)
C23 C24 1.392(3)
C24 C25 1.389(3)
C25 C26 1.392(3)
C25 C29 1.509(3)
C26 C27 1.386(3)
C27 C28 1.391(3)
C27 C30 1.504(3)
C37 C42 1.379(5)
C37 C38 1.394(4)
C38 C39 1.377(4)
C39 C40 1.371(4)
C40 C41 1.368(4)
C41 C42 1.367(5)

loop_
_geom_torsion_atom_site_label_1
_geom_torsion_atom_site_label_2
_geom_torsion_atom_site_label_3
_geom_torsion_atom_site_label_4
_geom_torsion
N3 Ti1 N1 C15 16.73(19)
N2 Ti1 N1 C15 133.60(17)
Cl1 Ti1 N1 C15 -112.65(16)
C14 Ti1 N1 C15 158.84(18)
C1 Ti1 N1 C15 176.3(2)
N3 Ti1 N1 C1 -159.61(9)
N2 Ti1 N1 C1 -42.74(10)
Cl1 Ti1 N1 C1 71.00(10)
C14 Ti1 N1 C1 -17.51(9)
N3 Ti1 N2 C14 161.61(10)
N1 Ti1 N2 C14 42.90(11)
Cl1 Ti1 N2 C14 -64.00(11)
C1 Ti1 N2 C14 18.04(9)
N3 Ti1 N2 C23 0.9(2)
N1 Ti1 N2 C23 -117.80(19)
Cl1 Ti1 N2 C23 135.30(17)
C14 Ti1 N2 C23 -160.7(2)
C1 Ti1 N2 C23 -142.7(2)
C36 Si2 N3 Si1 179.47(10)
C35 Si2 N3 Si1 60.83(13)
C34 Si2 N3 Si1 -62.27(13)
C36 Si2 N3 Ti1 0.99(13)
C35 Si2 N3 Ti1 -117.64(11)
C34 Si2 N3 Ti1 119.25(12)
C32 Si1 N3 Si2 -110.88(12)
C31 Si1 N3 Si2 126.22(12)
C33 Si1 N3 Si2 9.30(14)
C32 Si1 N3 Ti1 67.64(13)
C31 Si1 N3 Ti1 -55.26(13)
C33 Si1 N3 Ti1 -172.18(11)
N2 Ti1 N3 Si2 -52.75(11)
N1 Ti1 N3 Si2 47.91(11)
Cl1 Ti1 N3 Si2 173.36(7)
C14 Ti1 N3 Si2 -34.17(16)
C1 Ti1 N3 Si2 26.96(17)
N2 Ti1 N3 Si1 128.75(9)
N1 Ti1 N3 Si1 -130.59(8)
Cl1 Ti1 N3 Si1 -5.14(10)
C14 Ti1 N3 Si1 147.33(9)
C1 Ti1 N3 Si1 -151.54(9)
C15 N1 C1 C14 -144.75(16)
Ti1 N1 C1 C14 32.20(15)
C15 N1 C1 C2 44.8(2)
Ti1 N1 C1 C2 -138.21(15)
C15 N1 C1 Ti1 -176.95(19)
N3 Ti1 C1 C14 -114.79(13)
N2 Ti1 C1 C14 -18.91(10)
N1 Ti1 C1 C14 -149.80(15)
Cl1 Ti1 C1 C14 95.52(10)
N3 Ti1 C1 N1 35.02(16)
N2 Ti1 C1 N1 130.89(11)
Cl1 Ti1 C1 N1 -114.68(9)
C14 Ti1 C1 N1 149.80(15)
N3 Ti1 C1 C2 126.4(2)
N2 Ti1 C1 C2 -137.7(2)
N1 Ti1 C1 C2 91.4(2)
Cl1 Ti1 C1 C2 -23.3(2)
C14 Ti1 C1 C2 -118.8(3)
C14 C1 C2 C3 -175.87(16)
N1 C1 C2 C3 -5.9(3)
Ti1 C1 C2 C3 -71.0(3)
C14 C1 C2 C7 4.9(2)
N1 C1 C2 C7 174.96(15)
Ti1 C1 C2 C7 109.8(2)
C7 C2 C3 C4 3.1(3)
C1 C2 C3 C4 -176.09(17)
C2 C3 C4 C5 -1.2(3)
C3 C4 C5 C6 -1.2(3)
C4 C5 C6 C7 1.6(3)
C5 C6 C7 C2 0.3(3)
C5 C6 C7 C8 -176.43(18)
C3 C2 C7 C6 -2.6(2)
C1 C2 C7 C6 176.60(16)
C3 C2 C7 C8 174.17(16)
C1 C2 C7 C8 -6.6(2)
C6 C7 C8 C9 2.0(3)
C2 C7 C8 C9 -174.72(16)
C6 C7 C8 C13 178.97(16)
C2 C7 C8 C13 2.3(2)
C13 C8 C9 C10 -0.9(3)
C7 C8 C9 C10 176.16(17)
C8 C9 C10 C11 -0.8(3)
C9 C10 C11 C12 1.2(3)
C10 C11 C12 C13 0.2(3)
C11 C12 C13 C8 -1.9(3)
C11 C12 C13 C14 179.48(17)
C9 C8 C13 C12 2.2(2)
C7 C8 C13 C12 -174.87(16)
C9 C8 C13 C14 -179.16(15)
C7 C8 C13 C14 3.7(2)
N1 C1 C14 N2 1.3(2)
C2 C1 C14 N2 172.08(15)
Ti1 C1 C14 N2 26.12(13)
N1 C1 C14 C13 -169.74(15)
C2 C1 C14 C13 1.1(2)
Ti1 C1 C14 C13 -144.88(16)
N1 C1 C14 Ti1 -24.86(12)
C2 C1 C14 Ti1 145.96(15)
C23 N2 C14 C1 131.11(17)
Ti1 N2 C14 C1 -34.07(16)
C23 N2 C14 C13 -57.9(2)
Ti1 N2 C14 C13 136.89(14)
C23 N2 C14 Ti1 165.18(19)
C12 C13 C14 C1 173.12(16)
C8 C13 C14 C1 -5.4(2)
C12 C13 C14 N2 2.5(2)
C8 C13 C14 N2 -176.03(15)
C12 C13 C14 Ti1 65.1(3)
C8 C13 C14 Ti1 -113.4(2)
N3 Ti1 C14 C1 117.77(13)
N2 Ti1 C14 C1 148.78(16)
N1 Ti1 C14 C1 18.18(9)
Cl1 Ti1 C14 C1 -87.23(10)
N3 Ti1 C14 N2 -31.01(16)
N1 Ti1 C14 N2 -130.60(12)
Cl1 Ti1 C14 N2 123.99(10)
C1 Ti1 C14 N2 -148.78(16)
N3 Ti1 C14 C13 -119.9(2)
N2 Ti1 C14 C13 -88.9(2)
N1 Ti1 C14 C13 140.5(2)
Cl1 Ti1 C14 C13 35.1(2)
C1 Ti1 C14 C13 122.3(2)
C1 N1 C15 C20 34.2(2)
Ti1 N1 C15 C20 -141.37(16)
C1 N1 C15 C16 -148.17(16)
Ti1 N1 C15 C16 36.3(2)
C20 C15 C16 C17 -2.2(3)
N1 C15 C16 C17 -179.87(16)
C15 C16 C17 C18 -0.1(3)
C15 C16 C17 C21 -178.94(19)
C16 C17 C18 C19 2.2(3)
C21 C17 C18 C19 -178.9(2)
C17 C18 C19 C20 -2.1(3)
C17 C18 C19 C22 177.3(2)
C18 C19 C20 C15 -0.2(3)
C22 C19 C20 C15 -179.6(2)
C16 C15 C20 C19 2.3(3)
N1 C15 C20 C19 179.93(16)
C14 N2 C23 C28 -29.1(2)
Ti1 N2 C23 C28 128.13(18)
C14 N2 C23 C24 155.16(17)
Ti1 N2 C23 C24 -47.6(3)
C28 C23 C24 C25 -0.2(3)
N2 C23 C24 C25 175.60(17)
C23 C24 C25 C26 0.2(3)
C23 C24 C25 C29 -179.3(2)
C24 C25 C26 C27 -0.5(3)
C29 C25 C26 C27 179.0(2)
C25 C26 C27 C28 0.7(3)
C25 C26 C27 C30 -176.9(2)
C24 C23 C28 C27 0.4(3)
N2 C23 C28 C27 -175.32(17)
C26 C27 C28 C23 -0.6(3)
C30 C27 C28 C23 177.05(19)
C42 C37 C38 C39 0.7(4)
C37 C38 C39 C40 -0.7(4)
C38 C39 C40 C41 0.1(4)
C39 C40 C41 C42 0.5(4)
C40 C41 C42 C37 -0.6(4)
C38 C37 C42 C41 0.0(4)

loop_
_cod_related_entry_id
_cod_related_entry_database
_cod_related_entry_code
1 ChemSpider 30659793
